data_4515419
loop_
_publ_author_name
'Ma, Dongxin'
'Zhang, Chen'
'Liu, Ruihuan'
'Qiu, Yong'
'Duan, Lian'

_publ_section_title
;
 Controlling Ion Distribution for High-Performance Organic Light-Emitting
 Diodes Based on Sublimable Cationic Iridium(III) Complexes.
;
_journal_issue 35
_journal_name_full 'ACS applied materials &amp; interfaces'
_journal_page_first 29814
_journal_page_last 29823
_journal_paper_doi 10.1021/acsami.8b07382
_journal_volume 10
_journal_year 2018
_chemical_formula_moiety 'C36 H23 F4 Ir N5, B F4'
_chemical_formula_sum 'C36 H23 B F8 Ir N5'
_chemical_formula_weight 880.60
_space_group_crystal_system triclinic
_space_group_IT_number 2
_space_group_name_Hall '-P 1'
_space_group_name_H-M_alt 'P -1'
_atom_sites_solution_hydrogens geom
_atom_sites_solution_primary heavy
_atom_sites_solution_secondary difmap
_audit_creation_date 2017-03-17
_audit_creation_method
;
Olex2 1.2
(compiled 2017.03.02 svn.r3394 for OlexSys, GUI svn.r5324)
;
_audit_update_record
;
????
;
_cell_angle_alpha 81.44(3)
_cell_angle_beta 78.88(3)
_cell_angle_gamma 77.27(3)
_cell_formula_units_Z 2
_cell_length_a 8.7445(17)
_cell_length_b 13.214(3)
_cell_length_c 14.928(3)
_cell_measurement_reflns_used 4674
_cell_measurement_temperature 153(2)
_cell_measurement_theta_max 27.4662
_cell_measurement_theta_min 1.5899
_cell_volume 1640.7(6)
_computing_molecular_graphics 'Olex2 (Dolomanov et al., 2009)'
_computing_publication_material 'Olex2 (Dolomanov et al., 2009)'
_computing_structure_refinement 'XL (Sheldrick, 2008)'
_computing_structure_solution 'XS (Sheldrick, 2008)'
_diffrn_ambient_temperature 153.15
_diffrn_measured_fraction_theta_full 0.989
_diffrn_measured_fraction_theta_max 0.989
_diffrn_measurement_device_type 'multiwire proportional'
_diffrn_measurement_method 'phi and omega scans'
_diffrn_radiation_monochromator graphite
_diffrn_radiation_type MoK\a
_diffrn_radiation_wavelength 0.71073
_diffrn_reflns_av_R_equivalents 0.0739
_diffrn_reflns_av_unetI/netI 0.0810
_diffrn_reflns_limit_h_max 11
_diffrn_reflns_limit_h_min -11
_diffrn_reflns_limit_k_max 16
_diffrn_reflns_limit_k_min -17
_diffrn_reflns_limit_l_max 19
_diffrn_reflns_limit_l_min -19
_diffrn_reflns_number 22438
_diffrn_reflns_theta_full 27.46
_diffrn_reflns_theta_max 27.46
_diffrn_reflns_theta_min 2.69
_diffrn_source 'fine-focus sealed tube'
_exptl_absorpt_coefficient_mu 4.150
_exptl_absorpt_correction_T_max 1.0000
_exptl_absorpt_correction_T_min 0.7379
_exptl_absorpt_correction_type multi-scan
_exptl_absorpt_process_details 'CrystalClear (Rigaku Inc., 2008)'
_exptl_crystal_colour yellow
_exptl_crystal_density_diffrn 1.782
_exptl_crystal_density_method 'not measured'
_exptl_crystal_description needle
_exptl_crystal_F_000 856
_exptl_crystal_size_max 0.1
_exptl_crystal_size_mid 0.02
_exptl_crystal_size_min 0.02
_refine_diff_density_max 2.157
_refine_diff_density_min -1.763
_refine_diff_density_rms 0.424
_refine_ls_extinction_coef 0.0087(16)
_refine_ls_extinction_expression Fc^*^=kFc[1+0.001xFc^2^\l^3^/sin(2\q)]^-1/4^
_refine_ls_extinction_method SHELXL
_refine_ls_goodness_of_fit_ref 1.183
_refine_ls_hydrogen_treatment constr
_refine_ls_matrix_type full
_refine_ls_number_parameters 498
_refine_ls_number_reflns 7440
_refine_ls_number_restraints 726
_refine_ls_restrained_S_all 1.144
_refine_ls_R_factor_all 0.0985
_refine_ls_R_factor_gt 0.0832
_refine_ls_shift/su_max 0.001
_refine_ls_shift/su_mean 0.000
_refine_ls_structure_factor_coef Fsqd
_refine_ls_weighting_details 'calc w=1/[\s^2^(Fo^2^)+(0.1440P)^2^+13.6410P] where P=(Fo^2^+2Fc^2^)/3'
_refine_ls_weighting_scheme calc
_refine_ls_wR_factor_gt 0.2283
_refine_ls_wR_factor_ref 0.2664
_reflns_number_gt 6801
_reflns_number_total 7440
_reflns_threshold_expression >2sigma(I)
_cod_data_source_file '[Ir(dFppy)2(Phpyim)][BF4].cif'
_cod_data_source_block bww17079
_cod_database_code 4515419
_olex2_refinement_description
;
1. Fixed Uiso
 At 1.2 times of:
  All C(H) groups
2. Uiso/Uaniso restraints and constraints
All non-hydrogen atoms have similar U: within 2A with sigma of 0.01 and sigma
for terminal atoms of 0.01
All non-hydrogen atoms restrained to be isotropic: with sigma of 0.01 and sigma
for terminal atoms of 0.01
3. Others
 Sof(F5)=Sof(F7)=Sof(F9)=Sof(F11)=1-FVAR(1)
 Sof(F6)=Sof(F8)=Sof(F10)=Sof(F12)=FVAR(1)
4.a Aromatic/amide H refined with riding coordinates:
 C1(H1), C2(H2), C3(H3), C4(H4), C8(H8), C10(H10), C12(H12), C13(H13),
 C16(H16), C17(H17), C18(H18), C19(H19), C20(H20), C22(H22), C23(H23), C24(H24),
  C25(H25), C26(H26), C27(H27), C28(H28), C29(H29), C33(H33), C35(H35)
;
_olex2_submission_special_instructions 'No special instructions were received'

loop_
_space_group_symop_id
_space_group_symop_operation_xyz
1 'x, y, z'
2 '-x, -y, -z'

loop_
_atom_site_label
_atom_site_type_symbol
_atom_site_fract_x
_atom_site_fract_y
_atom_site_fract_z
_atom_site_U_iso_or_equiv
_atom_site_adp_type
_atom_site_occupancy
_atom_site_calc_flag
_atom_site_disorder_assembly
_atom_site_disorder_group
_atom_site_refinement_flags_posn
_atom_site_refinement_flags_adp
Ir1 Ir 0.59373(5) 0.29915(4) 0.26114(3) 0.0330(2) Uani 1 d . . . U
F1 F 0.1684(11) 0.5308(8) 0.0537(7) 0.062(2) Uani 1 d . . . U
F2 F 0.6152(12) 0.6667(7) 0.0692(6) 0.060(2) Uani 1 d . . . U
F3 F 1.0857(12) 0.2080(8) -0.0172(7) 0.067(2) Uani 1 d . . . U
F4 F 0.6447(13) 0.0502(8) 0.0044(7) 0.067(2) Uani 1 d . . . U
N1 N 0.7483(12) 0.3984(8) 0.2591(7) 0.037(2) Uani 1 d . . . U
N2 N 0.4722(13) 0.3481(9) 0.3907(7) 0.038(2) Uani 1 d . . . U
N3 N 0.4275(15) 0.3170(10) 0.5426(8) 0.050(2) Uani 1 d . . . U
N4 N 0.6883(13) 0.1742(9) 0.3609(8) 0.042(2) Uani 1 d . . . U
N5 N 0.4420(13) 0.2088(8) 0.2452(7) 0.036(2) Uani 1 d . . . U
C1 C 0.8640(16) 0.3785(11) 0.3078(9) 0.041(2) Uani 1 d . . . U
H1 H 0.8781 0.3143 0.3463 0.049 Uiso 1 calc . . R .
C2 C 0.9655(18) 0.4447(13) 0.3064(11) 0.051(3) Uani 1 d . . . U
H2 H 1.0466 0.4280 0.3433 0.061 Uiso 1 calc . . R .
C3 C 0.9435(18) 0.5395(12) 0.2470(10) 0.049(3) Uani 1 d . . . U
H3 H 1.0119 0.5873 0.2430 0.059 Uiso 1 calc . . R .
C4 C 0.8230(18) 0.5622(12) 0.1951(10) 0.049(3) Uani 1 d . . . U
H4 H 0.8082 0.6258 0.1557 0.059 Uiso 1 calc . . R .
C5 C 0.7210(16) 0.4902(10) 0.2008(9) 0.041(2) Uani 1 d . . . U
C6 C 0.5826(16) 0.5050(10) 0.1574(9) 0.040(2) Uani 1 d . . . U
C7 C 0.5287(19) 0.5900(12) 0.0970(10) 0.050(3) Uani 1 d . . . U
C8 C 0.3881(17) 0.6032(12) 0.0631(10) 0.046(3) Uani 1 d . . . U
H8 H 0.3498 0.6648 0.0258 0.055 Uiso 1 calc . . R .
C9 C 0.3057(18) 0.5214(13) 0.0863(10) 0.050(3) Uani 1 d . . . U
C10 C 0.3560(16) 0.4329(11) 0.1448(9) 0.043(2) Uani 1 d . . . U
H10 H 0.2967 0.3788 0.1592 0.051 Uiso 1 calc . . R .
C11 C 0.4866(15) 0.4242(10) 0.1804(8) 0.036(2) Uani 1 d . . . U
C12 C 0.3727(18) 0.4332(13) 0.4236(11) 0.050(3) Uani 1 d . . . U
H12 H 0.3312 0.4954 0.3879 0.060 Uiso 1 calc . . R .
C13 C 0.3428(18) 0.4146(13) 0.5154(11) 0.051(3) Uani 1 d . . . U
H13 H 0.2743 0.4610 0.5554 0.062 Uiso 1 calc . . R .
C14 C 0.5087(16) 0.2782(11) 0.4629(9) 0.040(2) Uani 1 d . . . U
C15 C 0.432(2) 0.2632(14) 0.6327(12) 0.060(3) Uani 1 d . . . U
C16 C 0.562(2) 0.2627(15) 0.6773(12) 0.065(3) Uani 1 d . . . U
H16 H 0.6494 0.2951 0.6505 0.078 Uiso 1 calc . . R .
C17 C 0.545(3) 0.2075(17) 0.7678(14) 0.073(4) Uani 1 d . . . U
H17 H 0.6241 0.2077 0.8033 0.087 Uiso 1 calc . . R .
C18 C 0.436(3) 0.1583(17) 0.8056(14) 0.072(4) Uani 1 d . . . U
H18 H 0.4406 0.1210 0.8649 0.087 Uiso 1 calc . . R .
C19 C 0.311(3) 0.1586(17) 0.7618(14) 0.075(4) Uani 1 d . . . U
H19 H 0.2275 0.1230 0.7891 0.090 Uiso 1 calc . . R .
C20 C 0.316(3) 0.2130(16) 0.6769(14) 0.072(4) Uani 1 d . . . U
H20 H 0.2293 0.2159 0.6460 0.086 Uiso 1 calc . . R .
C21 C 0.6163(17) 0.1797(12) 0.4481(10) 0.047(2) Uani 1 d . . . U
C22 C 0.653(2) 0.0982(14) 0.5128(12) 0.058(3) Uani 1 d . . . U
H22 H 0.6051 0.1025 0.5753 0.070 Uiso 1 calc . . R .
C23 C 0.759(2) 0.0100(15) 0.4877(13) 0.063(3) Uani 1 d . . . U
H23 H 0.7779 -0.0486 0.5323 0.076 Uiso 1 calc . . R .
C24 C 0.841(2) 0.0047(14) 0.3952(11) 0.058(3) Uani 1 d . . . U
H24 H 0.9221 -0.0526 0.3772 0.069 Uiso 1 calc . . R .
C25 C 0.7933(18) 0.0867(12) 0.3367(11) 0.051(3) Uani 1 d . . . U
H25 H 0.8362 0.0838 0.2735 0.062 Uiso 1 calc . . R .
C26 C 0.3010(17) 0.2016(12) 0.2995(10) 0.047(3) Uani 1 d . . . U
H26 H 0.2769 0.2338 0.3547 0.057 Uiso 1 calc . . R .
C27 C 0.190(2) 0.1519(13) 0.2818(12) 0.056(3) Uani 1 d . . . U
H27 H 0.0911 0.1510 0.3216 0.068 Uiso 1 calc . . R .
C28 C 0.231(2) 0.1019(14) 0.2004(12) 0.059(3) Uani 1 d . . . U
H28 H 0.1573 0.0677 0.1843 0.071 Uiso 1 calc . . R .
C29 C 0.3695(18) 0.1016(12) 0.1466(11) 0.049(3) Uani 1 d . . . U
H29 H 0.3947 0.0650 0.0938 0.059 Uiso 1 calc . . R .
C30 C 0.4841(17) 0.1561(11) 0.1664(10) 0.044(2) Uani 1 d . . . U
C31 C 0.6345(16) 0.1673(11) 0.1144(9) 0.040(2) Uani 1 d . . . U
C32 C 0.7161(19) 0.1161(13) 0.0378(10) 0.051(3) Uani 1 d . . . U
C33 C 0.8639(19) 0.1306(12) -0.0058(11) 0.051(3) Uani 1 d . . . U
H33 H 0.9133 0.0969 -0.0589 0.061 Uiso 1 calc . . R .
C34 C 0.9402(18) 0.1932(13) 0.0269(11) 0.051(3) Uani 1 d . . . U
C35 C 0.8732(17) 0.2478(12) 0.1032(10) 0.046(3) Uani 1 d . . . U
H35 H 0.9279 0.2919 0.1243 0.056 Uiso 1 calc . . R .
C36 C 0.7146(16) 0.2333(11) 0.1484(10) 0.042(2) Uani 1 d . . . U
F5 F 0.922(5) 0.211(3) 0.619(3) 0.095(4) Uani 0.395(15) d A 2 . U
F7 F 0.971(4) 0.376(3) 0.572(3) 0.099(4) Uani 0.395(15) d A 2 . U
F9 F 1.064(5) 0.233(3) 0.479(3) 0.098(4) Uani 0.395(15) d A 2 . U
F11 F 0.798(4) 0.321(3) 0.509(3) 0.093(4) Uani 0.395(15) d A 2 . U
F6 F 0.953(3) 0.248(2) 0.6321(19) 0.097(4) Uani 0.605(15) d A 1 . U
F8 F 1.124(3) 0.273(2) 0.4995(17) 0.098(4) Uani 0.605(15) d A 1 . U
F10 F 0.929(3) 0.2091(19) 0.4938(16) 0.095(4) Uani 0.605(15) d A 1 . U
F12 F 0.846(3) 0.363(2) 0.5251(17) 0.101(4) Uani 0.605(15) d A 1 . U
B1 B 0.958(4) 0.277(3) 0.538(2) 0.095(3) Uani 1 d . . . U

loop_
_atom_site_aniso_label
_atom_site_aniso_U_11
_atom_site_aniso_U_22
_atom_site_aniso_U_33
_atom_site_aniso_U_23
_atom_site_aniso_U_13
_atom_site_aniso_U_12
Ir1 0.0349(3) 0.0343(3) 0.0274(3) -0.00090(18) -0.00307(18) -0.00544(19)
F1 0.052(4) 0.071(5) 0.057(4) 0.013(4) -0.021(4) -0.003(4)
F2 0.075(5) 0.051(4) 0.054(4) 0.010(4) -0.010(4) -0.021(4)
F3 0.059(4) 0.075(5) 0.058(4) -0.014(4) 0.010(4) -0.007(4)
F4 0.081(5) 0.067(5) 0.059(4) -0.025(4) -0.014(4) -0.011(4)
N1 0.037(4) 0.037(4) 0.034(4) -0.004(3) -0.007(3) -0.002(3)
N2 0.039(4) 0.043(4) 0.032(4) -0.008(4) -0.003(3) -0.009(4)
N3 0.051(4) 0.055(4) 0.043(4) -0.008(4) -0.006(4) -0.008(4)
N4 0.040(4) 0.043(4) 0.046(4) 0.003(4) -0.015(4) -0.012(4)
N5 0.039(4) 0.037(4) 0.031(4) 0.002(3) -0.011(3) 0.000(3)
C1 0.042(4) 0.040(5) 0.042(5) -0.005(4) -0.010(4) -0.009(4)
C2 0.045(5) 0.058(5) 0.049(5) -0.007(5) -0.006(4) -0.006(4)
C3 0.051(5) 0.051(5) 0.047(5) -0.008(4) -0.004(4) -0.016(4)
C4 0.052(5) 0.048(5) 0.048(5) -0.009(4) -0.002(4) -0.013(4)
C5 0.044(4) 0.037(4) 0.037(4) -0.006(4) 0.002(4) -0.005(4)
C6 0.046(4) 0.037(4) 0.036(4) -0.005(4) -0.001(4) -0.009(4)
C7 0.059(5) 0.043(4) 0.043(4) 0.000(4) 0.000(4) -0.010(4)
C8 0.051(5) 0.043(5) 0.038(5) -0.001(4) -0.002(4) -0.003(4)
C9 0.047(4) 0.055(5) 0.041(4) 0.002(4) -0.008(4) -0.001(4)
C10 0.043(4) 0.043(5) 0.032(4) 0.007(4) 0.000(4) -0.002(4)
C11 0.041(4) 0.038(4) 0.028(4) -0.002(4) -0.003(4) -0.008(4)
C12 0.047(5) 0.051(5) 0.050(5) -0.007(4) -0.005(4) -0.010(4)
C13 0.047(5) 0.055(5) 0.050(5) -0.006(5) -0.007(4) -0.008(4)
C14 0.044(4) 0.047(4) 0.031(4) -0.007(4) -0.002(4) -0.013(4)
C15 0.065(5) 0.063(5) 0.049(5) -0.010(4) -0.005(4) -0.011(4)
C16 0.070(6) 0.070(6) 0.056(5) -0.013(5) -0.011(5) -0.014(5)
C17 0.076(6) 0.081(6) 0.062(6) -0.010(5) -0.019(5) -0.009(5)
C18 0.078(6) 0.075(6) 0.059(6) -0.001(5) -0.011(5) -0.007(5)
C19 0.082(6) 0.073(6) 0.066(6) -0.005(5) -0.006(5) -0.016(5)
C20 0.075(6) 0.074(6) 0.063(6) -0.004(5) -0.005(5) -0.017(5)
C21 0.045(4) 0.052(5) 0.044(4) 0.001(4) -0.007(4) -0.012(4)
C22 0.058(5) 0.060(5) 0.051(5) 0.003(5) -0.009(5) -0.009(5)
C23 0.065(5) 0.066(6) 0.057(5) -0.003(5) -0.008(5) -0.014(5)
C24 0.063(5) 0.061(5) 0.051(5) -0.011(5) -0.009(5) -0.012(5)
C25 0.052(5) 0.050(5) 0.051(5) -0.008(4) -0.004(4) -0.010(4)
C26 0.049(5) 0.049(5) 0.045(5) -0.001(4) -0.007(4) -0.016(4)
C27 0.052(5) 0.058(5) 0.057(5) -0.003(5) -0.004(5) -0.013(5)
C28 0.067(5) 0.056(5) 0.056(5) -0.016(5) -0.010(5) -0.011(5)
C29 0.053(5) 0.049(5) 0.049(5) -0.019(4) -0.014(4) -0.005(4)
C30 0.045(4) 0.044(4) 0.042(4) -0.010(4) -0.011(4) -0.001(4)
C31 0.044(4) 0.040(4) 0.036(4) -0.010(4) -0.009(4) 0.002(4)
C32 0.059(5) 0.052(5) 0.044(4) -0.017(4) -0.011(4) -0.004(4)
C33 0.056(5) 0.051(5) 0.042(5) -0.009(4) -0.004(4) -0.002(4)
C34 0.051(5) 0.054(5) 0.044(4) -0.008(4) -0.003(4) -0.003(4)
C35 0.048(5) 0.048(5) 0.041(5) -0.008(4) -0.007(4) -0.003(4)
C36 0.042(5) 0.039(5) 0.040(5) -0.003(4) -0.007(4) 0.003(4)
F5 0.094(6) 0.098(6) 0.092(6) -0.006(5) -0.014(5) -0.020(5)
F7 0.097(6) 0.101(6) 0.095(6) -0.008(5) -0.012(5) -0.018(5)
F9 0.097(6) 0.101(6) 0.094(6) -0.006(5) -0.013(5) -0.021(5)
F11 0.092(6) 0.097(6) 0.089(6) -0.006(5) -0.015(5) -0.020(5)
F6 0.096(6) 0.101(6) 0.090(6) -0.008(5) -0.013(5) -0.015(5)
F8 0.097(6) 0.104(6) 0.092(6) -0.007(5) -0.012(5) -0.023(5)
F10 0.093(5) 0.099(6) 0.091(5) -0.005(5) -0.016(5) -0.022(5)
F12 0.099(6) 0.100(6) 0.094(6) -0.004(5) -0.009(5) -0.013(5)
B1 0.093(5) 0.098(5) 0.090(5) -0.006(4) -0.014(4) -0.018(4)

loop_
_atom_type_symbol
_atom_type_description
_atom_type_scat_dispersion_real
_atom_type_scat_dispersion_imag
_atom_type_scat_source
C C 0.0033 0.0016 'International Tables Vol C Tables 4.2.6.8 and 6.1.1.4'
H H 0.0000 0.0000 'International Tables Vol C Tables 4.2.6.8 and 6.1.1.4'
B B 0.0013 0.0007 'International Tables Vol C Tables 4.2.6.8 and 6.1.1.4'
F F 0.0171 0.0103 'International Tables Vol C Tables 4.2.6.8 and 6.1.1.4'
Ir Ir -1.4442 7.9887 'International Tables Vol C Tables 4.2.6.8 and 6.1.1.4'
N N 0.0061 0.0033 'International Tables Vol C Tables 4.2.6.8 and 6.1.1.4'

loop_
_geom_angle_atom_site_label_1
_geom_angle_atom_site_label_2
_geom_angle_atom_site_label_3
_geom_angle
N1 Ir1 N2 88.4(4)
N1 Ir1 N4 98.5(4)
N2 Ir1 N4 76.2(4)
N5 Ir1 N1 172.4(4)
N5 Ir1 N2 97.2(4)
N5 Ir1 N4 87.9(4)
N5 Ir1 C11 92.4(5)
C11 Ir1 N1 81.8(5)
C11 Ir1 N2 96.9(5)
C11 Ir1 N4 173.2(4)
C36 Ir1 N1 95.3(5)
C36 Ir1 N2 172.1(5)
C36 Ir1 N4 96.3(5)
C36 Ir1 N5 79.8(5)
C36 Ir1 C11 90.5(5)
C1 N1 Ir1 124.4(9)
C1 N1 C5 121.2(12)
C5 N1 Ir1 114.4(8)
C12 N2 Ir1 138.3(10)
C14 N2 Ir1 113.4(9)
C14 N2 C12 108.1(11)
C13 N3 C15 129.6(14)
C14 N3 C13 105.3(12)
C14 N3 C15 125.1(13)
C21 N4 Ir1 115.6(10)
C21 N4 C25 120.2(13)
C25 N4 Ir1 123.3(10)
C26 N5 Ir1 126.0(9)
C26 N5 C30 117.9(13)
C30 N5 Ir1 115.9(9)
N1 C1 H1 117.9
N1 C1 C2 124.1(13)
C2 C1 H1 117.9
C1 C2 H2 121.6
C1 C2 C3 116.8(14)
C3 C2 H2 121.6
C2 C3 H3 119.9
C4 C3 C2 120.2(14)
C4 C3 H3 119.9
C3 C4 H4 120.1
C3 C4 C5 119.9(14)
C5 C4 H4 120.1
N1 C5 C4 117.7(13)
N1 C5 C6 115.0(12)
C4 C5 C6 127.1(13)
C5 C6 C11 117.4(12)
C7 C6 C5 126.4(13)
C7 C6 C11 116.2(13)
F2 C7 C6 119.7(14)
F2 C7 C8 116.8(13)
C8 C7 C6 123.5(14)
C7 C8 H8 121.7
C7 C8 C9 116.6(13)
C9 C8 H8 121.7
F1 C9 C8 118.5(13)
F1 C9 C10 119.2(14)
C10 C9 C8 122.3(14)
C9 C10 H10 120.0
C11 C10 C9 120.1(14)
C11 C10 H10 120.0
C6 C11 Ir1 110.8(9)
C10 C11 Ir1 127.8(10)
C10 C11 C6 121.1(12)
N2 C12 H12 126.0
C13 C12 N2 108.1(14)
C13 C12 H12 126.0
N3 C13 H13 125.4
C12 C13 N3 109.3(14)
C12 C13 H13 125.4
N2 C14 N3 109.1(12)
N2 C14 C21 120.3(12)
N3 C14 C21 130.5(13)
C16 C15 N3 119.3(16)
C20 C15 N3 121.8(17)
C20 C15 C16 119.0(18)
C15 C16 H16 124.1
C15 C16 C17 111.7(18)
C17 C16 H16 124.1
C16 C17 H17 116.4
C18 C17 C16 127(2)
C18 C17 H17 116.4
C17 C18 H18 119.7
C17 C18 C19 121(2)
C19 C18 H18 119.7
C18 C19 H19 122.2
C20 C19 C18 116(2)
C20 C19 H19 122.2
C15 C20 C19 126(2)
C15 C20 H20 117.1
C19 C20 H20 117.1
N4 C21 C14 113.5(12)
N4 C21 C22 119.5(15)
C22 C21 C14 127.0(14)
C21 C22 H22 120.0
C21 C22 C23 119.9(17)
C23 C22 H22 120.0
C22 C23 H23 119.5
C22 C23 C24 121.0(17)
C24 C23 H23 119.5
C23 C24 H24 122.8
C25 C24 C23 114.4(16)
C25 C24 H24 122.8
N4 C25 H25 117.6
C24 C25 N4 124.7(15)
C24 C25 H25 117.6
N5 C26 H26 117.1
N5 C26 C27 125.7(15)
C27 C26 H26 117.1
C26 C27 H27 122.1
C26 C27 C28 115.8(15)
C28 C27 H27 122.1
C27 C28 H28 119.1
C29 C28 C27 121.8(16)
C29 C28 H28 119.1
C28 C29 H29 119.4
C28 C29 C30 121.1(14)
C30 C29 H29 119.4
N5 C30 C29 117.5(12)
N5 C30 C31 113.9(12)
C31 C30 C29 128.5(13)
C30 C31 C36 115.2(12)
C32 C31 C30 127.4(14)
C32 C31 C36 117.2(13)
F4 C32 C31 119.0(14)
C33 C32 F4 118.6(13)
C33 C32 C31 122.5(15)
C32 C33 H33 119.9
C34 C33 C32 120.2(14)
C34 C33 H33 119.9
F3 C34 C33 119.8(14)
F3 C34 C35 116.9(14)
C33 C34 C35 123.2(15)
C34 C35 H35 121.9
C34 C35 C36 116.2(14)
C36 C35 H35 121.9
C31 C36 Ir1 114.9(10)
C31 C36 C35 120.6(13)
C35 C36 Ir1 124.5(11)
F5 B1 F7 104(3)
F5 B1 F11 104(3)
F5 B1 F8 118(3)
F7 B1 F11 95(3)
F9 B1 F5 114(4)
F9 B1 F7 121(4)
F9 B1 F11 116(3)
F9 B1 F6 123(3)
F9 B1 F8 39(2)
F9 B1 F10 60(3)
F9 B1 F12 128(3)
F6 B1 F5 27.6(19)
F6 B1 F7 78(3)
F6 B1 F11 115(3)
F6 B1 F8 106(3)
F8 B1 F7 83(3)
F8 B1 F11 138(3)
F10 B1 F5 88(3)
F10 B1 F7 165(3)
F10 B1 F11 73(3)
F10 B1 F6 115(3)
F10 B1 F8 99(3)
F10 B1 F12 106(3)
F12 B1 F5 115(3)
F12 B1 F7 61(2)
F12 B1 F11 34.1(17)
F12 B1 F6 109(3)
F12 B1 F8 122(3)

loop_
_geom_bond_atom_site_label_1
_geom_bond_atom_site_label_2
_geom_bond_distance
Ir1 N1 2.074(11)
Ir1 N2 2.137(10)
Ir1 N4 2.184(11)
Ir1 N5 2.036(12)
Ir1 C11 2.055(13)
Ir1 C36 2.013(14)
F1 C9 1.355(17)
F2 C7 1.365(17)
F3 C34 1.357(18)
F4 C32 1.373(18)
N1 C1 1.315(16)
N1 C5 1.387(17)
N2 C12 1.354(18)
N2 C14 1.350(17)
N3 C13 1.38(2)
N3 C14 1.371(17)
N3 C15 1.43(2)
N4 C21 1.338(19)
N4 C25 1.356(19)
N5 C26 1.353(17)
N5 C30 1.403(17)
C1 H1 0.9500
C1 C2 1.37(2)
C2 H2 0.9500
C2 C3 1.42(2)
C3 H3 0.9500
C3 C4 1.38(2)
C4 H4 0.9500
C4 C5 1.42(2)
C5 C6 1.443(19)
C6 C7 1.39(2)
C6 C11 1.462(18)
C7 C8 1.39(2)
C8 H8 0.9500
C8 C9 1.39(2)
C9 C10 1.393(19)
C10 H10 0.9500
C10 C11 1.326(19)
C12 H12 0.9500
C12 C13 1.34(2)
C13 H13 0.9500
C14 C21 1.45(2)
C15 C16 1.42(2)
C15 C20 1.35(3)
C16 H16 0.9500
C16 C17 1.43(3)
C17 H17 0.9500
C17 C18 1.27(3)
C18 H18 0.9500
C18 C19 1.38(3)
C19 H19 0.9500
C19 C20 1.36(3)
C20 H20 0.9500
C21 C22 1.36(2)
C22 H22 0.9500
C22 C23 1.37(3)
C23 H23 0.9500
C23 C24 1.43(2)
C24 H24 0.9500
C24 C25 1.33(2)
C25 H25 0.9500
C26 H26 0.9500
C26 C27 1.37(2)
C27 H27 0.9500
C27 C28 1.42(2)
C28 H28 0.9500
C28 C29 1.32(2)
C29 H29 0.9500
C29 C30 1.45(2)
C30 C31 1.418(19)
C31 C32 1.405(19)
C31 C36 1.43(2)
C32 C33 1.37(2)
C33 H33 0.9500
C33 C34 1.36(2)
C34 C35 1.40(2)
C35 H35 0.9500
C35 C36 1.46(2)
F5 B1 1.40(5)
F7 B1 1.51(5)
F9 B1 1.26(5)
F11 B1 1.51(5)
F6 B1 1.39(4)
F8 B1 1.45(4)
F10 B1 1.28(4)
F12 B1 1.35(4)

loop_
_geom_torsion_atom_site_label_1
_geom_torsion_atom_site_label_2
_geom_torsion_atom_site_label_3
_geom_torsion_atom_site_label_4
_geom_torsion
Ir1 N1 C1 C2 -179.7(11)
Ir1 N1 C5 C4 -179.6(9)
Ir1 N1 C5 C6 4.8(14)
Ir1 N2 C12 C13 -177.9(11)
Ir1 N2 C14 N3 179.0(9)
Ir1 N2 C14 C21 -2.1(16)
Ir1 N4 C21 C14 -11.1(16)
Ir1 N4 C21 C22 171.2(12)
Ir1 N4 C25 C24 -172.8(13)
Ir1 N5 C26 C27 170.7(12)
Ir1 N5 C30 C29 -172.5(10)
Ir1 N5 C30 C31 5.4(15)
F1 C9 C10 C11 -177.3(13)
F2 C7 C8 C9 175.6(13)
F3 C34 C35 C36 178.3(13)
F4 C32 C33 C34 -178.2(14)
N1 Ir1 N2 C12 73.4(14)
N1 Ir1 N2 C14 -102.0(9)
N1 Ir1 N4 C21 94.2(10)
N1 Ir1 N4 C25 -96.9(11)
N1 Ir1 N5 C26 -130(3)
N1 Ir1 N5 C30 45(3)
N1 Ir1 C11 C6 6.6(9)
N1 Ir1 C11 C10 -178.8(13)
N1 Ir1 C36 C31 -170.8(10)
N1 Ir1 C36 C35 10.3(12)
N1 C1 C2 C3 -1(2)
N1 C5 C6 C7 179.5(13)
N1 C5 C6 C11 1.1(17)
N2 Ir1 N1 C1 76.4(11)
N2 Ir1 N1 C5 -103.7(9)
N2 Ir1 N4 C21 7.9(10)
N2 Ir1 N4 C25 176.9(12)
N2 Ir1 N5 C26 7.7(11)
N2 Ir1 N5 C30 -177.5(9)
N2 Ir1 C11 C6 94.0(9)
N2 Ir1 C11 C10 -91.4(12)
N2 Ir1 C36 C31 71(4)
N2 Ir1 C36 C35 -108(3)
N2 C12 C13 N3 1.6(18)
N2 C14 C21 N4 9.0(19)
N2 C14 C21 C22 -173.6(15)
N3 C14 C21 N4 -172.5(14)
N3 C14 C21 C22 5(3)
N3 C15 C16 C17 178.6(16)
N3 C15 C20 C19 178.9(19)
N4 Ir1 N1 C1 0.5(11)
N4 Ir1 N1 C5 -179.6(9)
N4 Ir1 N2 C12 172.5(15)
N4 Ir1 N2 C14 -2.9(9)
N4 Ir1 N5 C26 83.6(11)
N4 Ir1 N5 C30 -101.6(9)
N4 Ir1 C11 C6 99(4)
N4 Ir1 C11 C10 -86(4)
N4 Ir1 C36 C31 90.1(10)
N4 Ir1 C36 C35 -88.8(12)
N4 C21 C22 C23 -2(3)
N5 Ir1 N1 C1 -146(3)
N5 Ir1 N1 C5 34(3)
N5 Ir1 N2 C12 -101.5(14)
N5 Ir1 N2 C14 83.2(9)
N5 Ir1 N4 C21 -90.0(10)
N5 Ir1 N4 C25 78.9(11)
N5 Ir1 C11 C6 -168.4(9)
N5 Ir1 C11 C10 6.1(12)
N5 Ir1 C36 C31 3.4(9)
N5 Ir1 C36 C35 -175.6(12)
N5 C26 C27 C28 2(2)
N5 C30 C31 C32 173.2(13)
N5 C30 C31 C36 -2.5(17)
C1 N1 C5 C4 0.3(18)
C1 N1 C5 C6 -175.3(12)
C1 C2 C3 C4 1(2)
C2 C3 C4 C5 0(2)
C3 C4 C5 N1 0(2)
C3 C4 C5 C6 174.7(13)
C4 C5 C6 C7 4(2)
C4 C5 C6 C11 -174.1(13)
C5 N1 C1 C2 0(2)
C5 C6 C7 F2 4(2)
C5 C6 C7 C8 -174.9(14)
C5 C6 C11 Ir1 -6.3(14)
C5 C6 C11 C10 178.7(12)
C6 C7 C8 C9 -5(2)
C7 C6 C11 Ir1 175.1(10)
C7 C6 C11 C10 0.1(19)
C7 C8 C9 F1 -179.3(13)
C7 C8 C9 C10 3(2)
C8 C9 C10 C11 0(2)
C9 C10 C11 Ir1 -175.8(10)
C9 C10 C11 C6 -2(2)
C11 Ir1 N1 C1 173.6(11)
C11 Ir1 N1 C5 -6.5(9)
C11 Ir1 N2 C12 -8.2(15)
C11 Ir1 N2 C14 176.5(9)
C11 Ir1 N4 C21 3(4)
C11 Ir1 N4 C25 171(3)
C11 Ir1 N5 C26 -89.6(11)
C11 Ir1 N5 C30 85.2(9)
C11 Ir1 C36 C31 -89.0(10)
C11 Ir1 C36 C35 92.1(12)
C11 C6 C7 F2 -177.3(12)
C11 C6 C7 C8 4(2)
C12 N2 C14 N3 2.3(15)
C12 N2 C14 C21 -178.9(13)
C13 N3 C14 N2 -1.3(16)
C13 N3 C14 C21 -180.0(15)
C13 N3 C15 C16 -100(2)
C13 N3 C15 C20 79(2)
C14 N2 C12 C13 -2.4(17)
C14 N3 C13 C12 -0.2(17)
C14 N3 C15 C16 81(2)
C14 N3 C15 C20 -99(2)
C14 C21 C22 C23 -179.5(16)
C15 N3 C13 C12 -179.1(15)
C15 N3 C14 N2 177.6(14)
C15 N3 C14 C21 -1(2)
C15 C16 C17 C18 4(3)
C16 C15 C20 C19 -1(3)
C16 C17 C18 C19 -4(4)
C17 C18 C19 C20 1(3)
C18 C19 C20 C15 2(3)
C20 C15 C16 C17 -1(3)
C21 N4 C25 C24 -4(2)
C21 C22 C23 C24 5(3)
C22 C23 C24 C25 -6(3)
C23 C24 C25 N4 6(2)
C25 N4 C21 C14 179.6(12)
C25 N4 C21 C22 2(2)
C26 N5 C30 C29 2.8(18)
C26 N5 C30 C31 -179.4(12)
C26 C27 C28 C29 1(3)
C27 C28 C29 C30 -2(3)
C28 C29 C30 N5 0(2)
C28 C29 C30 C31 -177.3(16)
C29 C30 C31 C32 -9(2)
C29 C30 C31 C36 175.0(14)
C30 N5 C26 C27 -4(2)
C30 C31 C32 F4 3(2)
C30 C31 C32 C33 -178.0(15)
C30 C31 C36 Ir1 -1.5(16)
C30 C31 C36 C35 177.5(12)
C31 C32 C33 C34 3(2)
C32 C31 C36 Ir1 -177.6(10)
C32 C31 C36 C35 1(2)
C32 C33 C34 F3 -179.2(14)
C32 C33 C34 C35 -2(2)
C33 C34 C35 C36 1(2)
C34 C35 C36 Ir1 178.2(11)
C34 C35 C36 C31 -1(2)
C36 Ir1 N1 C1 -96.7(11)
C36 Ir1 N1 C5 83.2(9)
C36 Ir1 N2 C12 -168(3)
C36 Ir1 N2 C14 16(4)
C36 Ir1 N4 C21 -169.5(10)
C36 Ir1 N4 C25 -0.6(12)
C36 Ir1 N5 C26 -179.6(12)
C36 Ir1 N5 C30 -4.8(9)
C36 Ir1 C11 C6 -88.6(9)
C36 Ir1 C11 C10 85.9(13)
C36 C31 C32 F4 178.5(13)
C36 C31 C32 C33 -2(2)
